data_7222985
loop_
_publ_author_name
'Hoehn, P.'
'Kniep, R.'
'Maier, J.'

_publ_section_title
;
 Li Ba4 [Mo2 N7] und Li Ba4 [W2 N7]: Neue Nitridomolybdate/wolframate(VI)
 mit dimeren Tetraeder-Anionen
;
_journal_name_full
;
Zeitschrift fuer Naturforschung, Teil B. Anorganische Chemie, Organische 
Chemie (2,1947-32,1977)
;
_journal_page_first 5
_journal_page_last 8
_journal_volume 49
_journal_year 1994
_chemical_formula_sum 'Ba4 Li Mo2 N7'
_space_group_IT_number 13
_symmetry_space_group_name_Hall '-P 2yc'
_symmetry_space_group_name_H-M 'P 1 2/c 1'
_cell_angle_alpha 90
_cell_angle_beta 117.3
_cell_angle_gamma 90
_cell_formula_units_Z 4
_cell_length_a 10.399
_cell_length_b 6.422
_cell_length_c 17.242
_cell_volume 1023.209
_citation_journal_id_ASTM ZENBAX
_cod_data_source_file Hoehn_ZENBAX_1994_919.cif
_cod_data_source_block Ba4Li1Mo2N7
_cod_original_formula_sum 'Ba4 Li1 Mo2 N7'
_cod_database_code 7222985

loop_
_symmetry_equiv_pos_as_xyz
x,y,z
-x,y,-z+1/2
-x,-y,-z
x,-y,z-1/2

loop_
_atom_site_label
_atom_site_type_symbol
_atom_site_fract_x
_atom_site_fract_y
_atom_site_fract_z
_atom_site_occupancy
_atom_site_U_iso_or_equiv
Ba4 Ba+2 0.2591 0.2809 0.01469 1 0.0
N1 N-3 0.5 0.5 0 1 0.0
N3 N-3 0.0584 0.989 0.9178 1 0.0
N8 N-3 0.293 0.717 0.325 1 0.0
N5 N-3 0.0201 0.471 0.4101 1 0.0
N6 N-3 0.4314 0.524 0.1514 1 0.0
N4 N-3 0.5735 0.921 0.4325 1 0.0
N7 N-3 0.7611 0.183 0.3101 1 0.0
Ba1 Ba+2 0 0.696 0.25 1 0.0
Li1 Li+1 0.362 0.461 0.237 1 0.0
Ba3 Ba+2 0.15475 0.7734 0.0759 1 0.0
Ba2 Ba+2 0.5 0.9898 0.25 1 0.0
N2 N-3 0 0.244 0.25 1 0.0
Ba5 Ba+2 0.30318 0.8446 0.87932 1 0.0
Mo2 Mo+6 0.95388 0.7729 0.84673 1 0.0
Mo1 Mo+6 0.5203 0.6686 0.09914 1 0.0
